data_7006765
loop_
_publ_author_name
'Aaker\"oy, Christer B'
'Schultheiss, Nate'
'Desper, John'

_publ_section_title
;
 Directed supramolecular assembly of Cu(II)-based "paddlewheels" into
 infinite 1-D chains using structurally bifunctional ligands.
;
_journal_issue 13
_journal_name_full 'Dalton transactions (Cambridge, England : 2003)'
_journal_page_first 1627
_journal_page_last 1635
_journal_paper_doi 10.1039/b513765a
_journal_year 2006
_chemical_formula_moiety
;
(C12 H9 N3) Cu2 (C2 H3 O2)4
;
_chemical_formula_sum 'C20 H21 Cu2 N3 O8'
_chemical_formula_weight 558.48
_chemical_name_common '1-(2-NH2-5-pyridyl)-2-(3-pyridyl)-ethyne, (CH3COO)4Cu2'
_chemical_name_systematic
;
1-(2-NH2-5-pyridyl)-2-(3-pyridyl)-ethyne, (CH3COO)4Cu2
;
_space_group_IT_number 2
_symmetry_cell_setting triclinic
_symmetry_space_group_name_Hall '-P 1'
_symmetry_space_group_name_H-M 'P -1'
_atom_sites_solution_hydrogens geom
_atom_sites_solution_primary direct
_atom_sites_solution_secondary difmap
_audit_creation_method SHELXL-97
_cell_angle_alpha 86.244(3)
_cell_angle_beta 80.480(3)
_cell_angle_gamma 80.539(3)
_cell_formula_units_Z 1
_cell_length_a 8.1368(11)
_cell_length_b 8.3062(11)
_cell_length_c 8.7490(12)
_cell_measurement_reflns_used 5375
_cell_measurement_temperature 100(2)
_cell_measurement_theta_max 30.00
_cell_measurement_theta_min 2.35
_cell_volume 574.79(13)
_computing_cell_refinement 'Bruker XSCANS'
_computing_data_collection 'Bruker XSCANS'
_computing_data_reduction 'Bruker SHELXTL'
_computing_molecular_graphics 'Bruker SHELXTL'
_computing_publication_material 'Bruker SHELXTL'
_computing_structure_refinement 'SHELXL-97 (Sheldrick, 1997)'
_computing_structure_solution 'SHELXS-97 (Sheldrick, 1990)'
_diffrn_ambient_temperature 100(2)
_diffrn_measured_fraction_theta_full 0.963
_diffrn_measured_fraction_theta_max 0.963
_diffrn_measurement_device_type 'Bruker P4'
_diffrn_measurement_method '\w scans'
_diffrn_radiation_monochromator graphite
_diffrn_radiation_source 'fine-focus sealed tube'
_diffrn_radiation_type MoK\a
_diffrn_radiation_wavelength 0.71073
_diffrn_reflns_av_R_equivalents 0.0000
_diffrn_reflns_av_sigmaI/netI 0.0542
_diffrn_reflns_limit_h_max 11
_diffrn_reflns_limit_h_min -11
_diffrn_reflns_limit_k_max 11
_diffrn_reflns_limit_k_min -11
_diffrn_reflns_limit_l_max 12
_diffrn_reflns_limit_l_min -12
_diffrn_reflns_number 11035
_diffrn_reflns_theta_full 30.08
_diffrn_reflns_theta_max 30.08
_diffrn_reflns_theta_min 2.36
_exptl_absorpt_coefficient_mu 1.900
_exptl_absorpt_correction_type none
_exptl_crystal_colour green
_exptl_crystal_density_diffrn 1.613
_exptl_crystal_density_method 'not measured'
_exptl_crystal_description block
_exptl_crystal_F_000 284
_exptl_crystal_size_max 0.30
_exptl_crystal_size_mid 0.10
_exptl_crystal_size_min 0.09
_refine_diff_density_max 1.186
_refine_diff_density_min -0.576
_refine_diff_density_rms 0.101
_refine_ls_extinction_method none
_refine_ls_goodness_of_fit_ref 0.969
_refine_ls_hydrogen_treatment mixed
_refine_ls_matrix_type full
_refine_ls_number_parameters 155
_refine_ls_number_reflns 11035
_refine_ls_number_restraints 0
_refine_ls_restrained_S_all 0.969
_refine_ls_R_factor_all 0.0655
_refine_ls_R_factor_gt 0.0553
_refine_ls_shift/su_max 0.000
_refine_ls_shift/su_mean 0.000
_refine_ls_structure_factor_coef Fsqd
_refine_ls_weighting_details 'calc w=1/[\s^2^(Fo^2^)+(0.0900P)^2^+0.0000P] where P=(Fo^2^+2Fc^2^)/3'
_refine_ls_weighting_scheme calc
_refine_ls_wR_factor_gt 0.1354
_refine_ls_wR_factor_ref 0.1398
_reflns_number_gt 9049
_reflns_number_total 11035
_reflns_threshold_expression >2sigma(I)
_cod_data_source_file b513765a.txt
_cod_data_source_block 13
_cod_depositor_comments
;
The following automatic conversions were performed:
'_symmetry_cell_setting' value 'Triclinic' changed to 'triclinic'
according to '/home/saulius/struct/CIF-dictionaries/cif_core.dic'
dictionary named 'cif_core.dic' version 2.4.1 from 2010-06-29.

Automatic conversion script
Id: cif_fix_enum 1527 2010-12-29 10:47:43Z saulius 
;
_cod_original_sg_symbol_H-M P-1
_cod_database_code 7006765

loop_
_symmetry_equiv_pos_as_xyz
'x, y, z'
'-x, -y, -z'

loop_
_atom_site_label
_atom_site_type_symbol
_atom_site_fract_x
_atom_site_fract_y
_atom_site_fract_z
_atom_site_U_iso_or_equiv
_atom_site_adp_type
_atom_site_occupancy
_atom_site_symmetry_multiplicity
_atom_site_calc_flag
_atom_site_refinement_flags
_atom_site_disorder_assembly
_atom_site_disorder_group
Cu1 Cu 0.42437(3) 0.45217(2) 0.13812(2) 0.01427(7) Uani 1 1 d . . .
N11 N 0.29139(18) 0.38308(17) 0.36650(16) 0.0157(3) Uani 1 1 d . . .
C12 C 0.2173(2) 0.2496(2) 0.37313(19) 0.0165(3) Uani 1 1 d . B .
H12 H 0.2407 0.1833 0.2853 0.020 Uiso 1 1 calc R . .
C13 C 0.1082(2) 0.2032(2) 0.5015(2) 0.0200(4) Uani 1 1 d . . .
C14 C 0.0727(2) 0.3030(3) 0.6295(2) 0.0254(4) Uani 1 1 d . B .
H14 H -0.0045 0.2779 0.7183 0.031 Uiso 1 1 calc R . .
C15 C 0.1510(3) 0.4368(3) 0.6243(2) 0.0285(4) Uani 1 1 d . . .
H15 H 0.1312 0.5038 0.7115 0.034 Uiso 1 1 calc R A 1
C16A C 0.2595(2) 0.4755(2) 0.4920(2) 0.0205(4) Uani 0.50 1 d P B 1
N16 N 0.3229(4) 0.6068(4) 0.5035(3) 0.0193(6) Uani 0.50 1 d P B 1
H16A H 0.3928 0.6416 0.4253 0.023 Uiso 0.50 1 calc PR B 1
H16B H 0.2961 0.6610 0.5895 0.023 Uiso 0.50 1 calc PR B 1
C16B C 0.2595(2) 0.4755(2) 0.4920(2) 0.0205(4) Uani 0.50 1 d P B 2
H16 H 0.3124 0.5696 0.4900 0.025 Uiso 0.50 1 calc PR B 2
C21 C 0.0324(2) 0.0599(2) 0.4998(2) 0.0269(4) Uani 1 1 d . . .
C31 C 0.7765(2) 0.3332(2) 0.0546(2) 0.0171(3) Uani 1 1 d . B .
O31 O 0.64950(16) 0.33078(15) 0.15945(14) 0.0198(3) Uani 1 1 d . . .
O32 O 0.77700(17) 0.41370(17) -0.07237(15) 0.0248(3) Uani 1 1 d . . .
C32 C 0.9408(2) 0.2308(2) 0.0824(2) 0.0238(4) Uani 1 1 d . . .
H32A H 0.9270 0.1805 0.1873 0.036 Uiso 1 1 calc R B .
H32B H 1.0288 0.3003 0.0716 0.036 Uiso 1 1 calc R . .
H32C H 0.9733 0.1452 0.0064 0.036 Uiso 1 1 calc R . .
C41 C 0.5659(2) 0.7507(2) 0.1153(2) 0.0176(3) Uani 1 1 d . B .
O41 O 0.48989(18) 0.65158(16) 0.20408(15) 0.0242(3) Uani 1 1 d . . .
O42 O 0.61706(17) 0.73278(16) -0.02751(15) 0.0217(3) Uani 1 1 d . . .
C42 C 0.5945(3) 0.9030(2) 0.1839(2) 0.0242(4) Uani 1 1 d . . .
H42A H 0.5762 0.8900 0.2973 0.036 Uiso 1 1 calc R B .
H42B H 0.5154 0.9963 0.1519 0.036 Uiso 1 1 calc R . .
H42C H 0.7104 0.9221 0.1474 0.036 Uiso 1 1 calc R . .

loop_
_atom_site_aniso_label
_atom_site_aniso_U_11
_atom_site_aniso_U_22
_atom_site_aniso_U_33
_atom_site_aniso_U_23
_atom_site_aniso_U_13
_atom_site_aniso_U_12
Cu1 0.01186(12) 0.01420(11) 0.01600(11) 0.00131(7) 0.00123(7) -0.00401(7)
N11 0.0132(7) 0.0168(7) 0.0169(7) 0.0023(5) -0.0007(5) -0.0044(5)
C12 0.0142(8) 0.0173(8) 0.0172(7) 0.0005(6) 0.0006(6) -0.0043(6)
C13 0.0129(8) 0.0233(9) 0.0229(8) 0.0083(7) -0.0015(6) -0.0054(7)
C14 0.0168(9) 0.0406(11) 0.0162(8) 0.0042(7) 0.0006(7) -0.0020(8)
C15 0.0256(11) 0.0381(11) 0.0207(9) -0.0118(8) -0.0067(7) 0.0054(8)
C16A 0.0175(9) 0.0184(8) 0.0268(9) -0.0020(7) -0.0082(7) -0.0017(7)
N16 0.0204(16) 0.0206(15) 0.0178(13) -0.0006(11) 0.0012(11) -0.0100(12)
C16B 0.0175(9) 0.0184(8) 0.0268(9) -0.0020(7) -0.0082(7) -0.0017(7)
C21 0.0186(10) 0.0294(10) 0.0323(10) 0.0138(8) -0.0040(7) -0.0086(7)
C31 0.0155(9) 0.0153(8) 0.0208(8) -0.0042(6) -0.0019(6) -0.0028(6)
O31 0.0146(6) 0.0221(6) 0.0212(6) 0.0035(5) -0.0006(5) -0.0026(5)
O32 0.0153(7) 0.0296(7) 0.0242(6) 0.0072(5) 0.0034(5) 0.0022(5)
C32 0.0170(9) 0.0265(10) 0.0263(9) -0.0015(7) -0.0037(7) 0.0019(7)
C41 0.0147(8) 0.0150(8) 0.0234(8) 0.0000(6) -0.0049(6) -0.0012(6)
O41 0.0341(8) 0.0188(6) 0.0201(6) -0.0021(5) 0.0015(5) -0.0099(6)
O42 0.0222(7) 0.0216(6) 0.0219(6) -0.0016(5) 0.0012(5) -0.0097(5)
C42 0.0272(10) 0.0165(8) 0.0302(9) -0.0039(7) -0.0072(8) -0.0032(7)

loop_
_atom_type_symbol
_atom_type_description
_atom_type_scat_dispersion_real
_atom_type_scat_dispersion_imag
_atom_type_scat_source
C C 0.0033 0.0016 'International Tables Vol C Tables 4.2.6.8 and 6.1.1.4'
H H 0.0000 0.0000 'International Tables Vol C Tables 4.2.6.8 and 6.1.1.4'
N N 0.0061 0.0033 'International Tables Vol C Tables 4.2.6.8 and 6.1.1.4'
O O 0.0106 0.0060 'International Tables Vol C Tables 4.2.6.8 and 6.1.1.4'
Cu Cu 0.3201 1.2651 'International Tables Vol C Tables 4.2.6.8 and 6.1.1.4'

loop_
_geom_angle_atom_site_label_1
_geom_angle_atom_site_label_2
_geom_angle_atom_site_label_3
_geom_angle
_geom_angle_site_symmetry_1
_geom_angle_site_symmetry_3
_geom_angle_publ_flag
O41 Cu1 O42 167.58(5) . 2_665 ?
O41 Cu1 O32 89.06(6) . 2_665 ?
O42 Cu1 O32 89.54(6) 2_665 2_665 ?
O41 Cu1 O31 90.03(6) . . ?
O42 Cu1 O31 88.73(6) 2_665 . ?
O32 Cu1 O31 167.78(5) 2_665 . ?
O41 Cu1 N11 95.98(6) . . ?
O42 Cu1 N11 96.43(5) 2_665 . ?
O32 Cu1 N11 94.38(5) 2_665 . ?
O31 Cu1 N11 97.84(5) . . ?
O41 Cu1 Cu1 82.83(4) . 2_665 ?
O42 Cu1 Cu1 84.75(4) 2_665 2_665 ?
O32 Cu1 Cu1 83.41(4) 2_665 2_665 ?
O31 Cu1 Cu1 84.39(4) . 2_665 ?
N11 Cu1 Cu1 177.49(4) . 2_665 ?
C12 N11 C16A 118.05(15) . . ?
C12 N11 Cu1 116.23(11) . . ?
C16A N11 Cu1 125.03(12) . . ?
N11 C12 C13 123.44(17) . . ?
N11 C12 H12 118.3 . . ?
C13 C12 H12 118.3 . . ?
C12 C13 C14 117.82(17) . . ?
C12 C13 C21 120.39(18) . . ?
C14 C13 C21 121.77(17) . . ?
C15 C14 C13 118.81(17) . . ?
C15 C14 H14 120.6 . . ?
C13 C14 H14 120.6 . . ?
C14 C15 C16A 120.21(18) . . ?
C14 C15 H15 119.9 . . ?
C16A C15 H15 119.9 . . ?
N16 C16A N11 125.1(2) . . ?
N16 C16A C15 113.2(2) . . ?
N11 C16A C15 121.62(17) . . ?
C16A N16 H16A 120.0 . . ?
C16A N16 H16B 120.0 . . ?
H16A N16 H16B 120.0 . . ?
C21 C21 C13 179.2(3) 2_556 . ?
O32 C31 O31 125.22(16) . . ?
O32 C31 C32 116.93(15) . . ?
O31 C31 C32 117.85(15) . . ?
C31 O31 Cu1 122.80(11) . . ?
C31 O32 Cu1 124.15(12) . 2_665 ?
C31 C32 H32A 109.5 . . ?
C31 C32 H32B 109.5 . . ?
H32A C32 H32B 109.5 . . ?
C31 C32 H32C 109.5 . . ?
H32A C32 H32C 109.5 . . ?
H32B C32 H32C 109.5 . . ?
O42 C41 O41 124.74(17) . . ?
O42 C41 C42 117.61(16) . . ?
O41 C41 C42 117.64(16) . . ?
C41 O41 Cu1 124.99(12) . . ?
C41 O42 Cu1 122.63(12) . 2_665 ?
C41 C42 H42A 109.5 . . ?
C41 C42 H42B 109.5 . . ?
H42A C42 H42B 109.5 . . ?
C41 C42 H42C 109.5 . . ?
H42A C42 H42C 109.5 . . ?
H42B C42 H42C 109.5 . . ?

loop_
_geom_bond_atom_site_label_1
_geom_bond_atom_site_label_2
_geom_bond_distance
_geom_bond_site_symmetry_2
_geom_bond_publ_flag
Cu1 O41 1.9692(14) . ?
Cu1 O42 1.9706(13) 2_665 ?
Cu1 O32 1.9709(13) 2_665 ?
Cu1 O31 1.9719(13) . ?
Cu1 N11 2.1981(14) . ?
Cu1 Cu1 2.6595(5) 2_665 ?
N11 C12 1.340(2) . ?
N11 C16A 1.347(2) . ?
C12 C13 1.387(2) . ?
C12 H12 0.9500 . ?
C13 C14 1.400(3) . ?
C13 C21 1.430(3) . ?
C14 C15 1.364(3) . ?
C14 H14 0.9500 . ?
C15 C16A 1.389(3) . ?
C15 H15 0.9500 . ?
C16A N16 1.297(3) . ?
N16 H16A 0.8800 . ?
N16 H16B 0.8800 . ?
C21 C21 1.200(4) 2_556 ?
C31 O32 1.258(2) . ?
C31 O31 1.265(2) . ?
C31 C32 1.509(2) . ?
O32 Cu1 1.9709(13) 2_665 ?
C32 H32A 0.9800 . ?
C32 H32B 0.9800 . ?
C32 H32C 0.9800 . ?
C41 O42 1.260(2) . ?
C41 O41 1.261(2) . ?
C41 C42 1.502(3) . ?
O42 Cu1 1.9706(13) 2_665 ?
C42 H42A 0.9800 . ?
C42 H42B 0.9800 . ?
C42 H42C 0.9800 . ?

loop_
_geom_hbond_atom_site_label_D
_geom_hbond_atom_site_label_H
_geom_hbond_atom_site_label_A
_geom_hbond_distance_DH
_geom_hbond_distance_HA
_geom_hbond_distance_DA
_geom_hbond_angle_DHA
_geom_hbond_site_symmetry_A
N16 H16B O31 0.88 2.32 3.078(3) 144.5 2_666

loop_
_geom_torsion_atom_site_label_1
_geom_torsion_atom_site_label_2
_geom_torsion_atom_site_label_3
_geom_torsion_atom_site_label_4
_geom_torsion
_geom_torsion_site_symmetry_1
_geom_torsion_site_symmetry_2
_geom_torsion_site_symmetry_3
_geom_torsion_site_symmetry_4
_geom_torsion_publ_flag
O41 Cu1 N11 C12 177.47(12) . . . . ?
O42 Cu1 N11 C12 -2.07(13) 2_665 . . . ?
O32 Cu1 N11 C12 87.95(12) 2_665 . . . ?
O31 Cu1 N11 C12 -91.68(12) . . . . ?
Cu1 Cu1 N11 C12 115.9(9) 2_665 . . . ?
O41 Cu1 N11 C16A 7.20(14) . . . . ?
O42 Cu1 N11 C16A -172.34(14) 2_665 . . . ?
O32 Cu1 N11 C16A -82.32(14) 2_665 . . . ?
O31 Cu1 N11 C16A 98.05(14) . . . . ?
Cu1 Cu1 N11 C16A -54.4(10) 2_665 . . . ?
C16A N11 C12 C13 0.8(2) . . . . ?
Cu1 N11 C12 C13 -170.17(13) . . . . ?
N11 C12 C13 C14 0.9(3) . . . . ?
N11 C12 C13 C21 179.38(16) . . . . ?
C12 C13 C14 C15 -2.3(3) . . . . ?
C21 C13 C14 C15 179.21(17) . . . . ?
C13 C14 C15 C16A 2.1(3) . . . . ?
C12 N11 C16A N16 179.3(2) . . . . ?
Cu1 N11 C16A N16 -10.6(3) . . . . ?
C12 N11 C16A C15 -1.1(3) . . . . ?
Cu1 N11 C16A C15 169.04(13) . . . . ?
C14 C15 C16A N16 179.3(2) . . . . ?
C14 C15 C16A N11 -0.4(3) . . . . ?
C12 C13 C21 C21 -176(100) . . . 2_556 ?
C14 C13 C21 C21 2(20) . . . 2_556 ?
O32 C31 O31 Cu1 1.5(3) . . . . ?
C32 C31 O31 Cu1 -178.03(12) . . . . ?
O41 Cu1 O31 C31 -82.92(14) . . . . ?
O42 Cu1 O31 C31 84.72(14) 2_665 . . . ?
O32 Cu1 O31 C31 2.8(3) 2_665 . . . ?
N11 Cu1 O31 C31 -178.97(13) . . . . ?
Cu1 Cu1 O31 C31 -0.13(13) 2_665 . . . ?
O31 C31 O32 Cu1 -2.4(3) . . . 2_665 ?
C32 C31 O32 Cu1 177.13(12) . . . 2_665 ?
O42 C41 O41 Cu1 -3.1(3) . . . . ?
C42 C41 O41 Cu1 175.58(12) . . . . ?
O42 Cu1 O41 C41 1.6(3) 2_665 . . . ?
O32 Cu1 O41 C41 -82.02(15) 2_665 . . . ?
O31 Cu1 O41 C41 85.79(15) . . . . ?
N11 Cu1 O41 C41 -176.32(15) . . . . ?
Cu1 Cu1 O41 C41 1.45(14) 2_665 . . . ?
O41 C41 O42 Cu1 3.0(3) . . . 2_665 ?
C42 C41 O42 Cu1 -175.68(11) . . . 2_665 ?
